data_7044410
loop_
_publ_author_name
'Fan, Le-Qing'
'Jin, Xin'
'Li, Dongxu'
'Tian, Chong-Bin'
'Wu, Jihuai'

_publ_section_title
;
 [Pb3Cu2I10(phen)4]n: A novel organic-inorganic hybrid ferromagnetic
 semiconductor
;
_journal_name_full 'Dalton Trans.'
_journal_paper_doi 10.1039/C7DT03237D
_journal_year 2017
_chemical_formula_moiety 'C48 H32 Cu2 I10 N8 Pb3'
_chemical_formula_sum 'C48 H32 Cu2 I10 N8 Pb3'
_chemical_formula_weight 2738.47
_chemical_name_systematic
; 
 ? 
;
_space_group_IT_number 14
_symmetry_cell_setting monoclinic
_symmetry_space_group_name_Hall '-P 2yn'
_symmetry_space_group_name_H-M 'P 1 21/n 1'
_atom_sites_solution_hydrogens geom
_atom_sites_solution_primary direct
_atom_sites_solution_secondary difmap
_audit_creation_method SHELXL-97
_audit_update_record
;
2017-08-24 deposited with the CCDC.
2017-10-03 downloaded from the CCDC.
;
_cell_angle_alpha 90.00
_cell_angle_beta 112.263(5)
_cell_angle_gamma 90.00
_cell_formula_units_Z 2
_cell_length_a 13.0188(6)
_cell_length_b 15.3408(6)
_cell_length_c 16.2776(7)
_cell_measurement_reflns_used 4995
_cell_measurement_temperature 293(2)
_cell_measurement_theta_max 28.6510
_cell_measurement_theta_min 3.1380
_cell_volume 3008.6(2)
_computing_cell_refinement 'CrystalClear (Rigaku, 2007)'
_computing_data_collection 'CrystalClear (Rigaku, 2007)'
_computing_data_reduction 'CrystalClear (Rigaku, 2007)'
_computing_molecular_graphics 'XP (Sheldrick, 1998)'
_computing_publication_material 'SHELXL-97 (Sheldrick, 2008)'
_computing_structure_refinement 'SHELXL-97 (Sheldrick, 2008)'
_computing_structure_solution 'SHELXS-97 (Sheldrick, 2008)'
_diffrn_ambient_temperature 293(2)
_diffrn_measured_fraction_theta_full 0.999
_diffrn_measured_fraction_theta_max 0.873
_diffrn_measurement_device_type 'Rigaku Mercury CCD diffractometer'
_diffrn_measurement_method '\w scans'
_diffrn_radiation_monochromator 'Graphite Monochromator'
_diffrn_radiation_source 'Sealed Tube'
_diffrn_radiation_type MoK\a
_diffrn_radiation_wavelength 0.71073
_diffrn_reflns_av_R_equivalents 0.0355
_diffrn_reflns_av_sigmaI/netI 0.0418
_diffrn_reflns_limit_h_max 17
_diffrn_reflns_limit_h_min -17
_diffrn_reflns_limit_k_max 19
_diffrn_reflns_limit_k_min -20
_diffrn_reflns_limit_l_max 21
_diffrn_reflns_limit_l_min -22
_diffrn_reflns_number 20210
_diffrn_reflns_theta_full 25.50
_diffrn_reflns_theta_max 29.21
_diffrn_reflns_theta_min 2.70
_diffrn_standards_decay_% 0
_diffrn_standards_interval_count 0
_diffrn_standards_interval_time 0
_diffrn_standards_number 0
_exptl_absorpt_coefficient_mu 14.232
_exptl_absorpt_correction_T_max 1.00000
_exptl_absorpt_correction_T_min 0.47599
_exptl_absorpt_correction_type multi-scan
_exptl_absorpt_process_details 'CrystalClear (Rigaku,2007)'
_exptl_crystal_colour Black
_exptl_crystal_density_diffrn 3.023
_exptl_crystal_density_method 'not measured'
_exptl_crystal_description Prism
_exptl_crystal_F_000 2420
_exptl_crystal_size_max 0.2
_exptl_crystal_size_mid 0.2
_exptl_crystal_size_min 0.06
_refine_diff_density_max 1.302
_refine_diff_density_min -1.024
_refine_diff_density_rms 0.163
_refine_ls_extinction_method none
_refine_ls_goodness_of_fit_ref 1.063
_refine_ls_hydrogen_treatment constr
_refine_ls_matrix_type full
_refine_ls_number_parameters 322
_refine_ls_number_reflns 7123
_refine_ls_number_restraints 0
_refine_ls_restrained_S_all 1.063
_refine_ls_R_factor_all 0.0546
_refine_ls_R_factor_gt 0.0377
_refine_ls_shift/su_max 0.001
_refine_ls_shift/su_mean 0.000
_refine_ls_structure_factor_coef Fsqd
_refine_ls_weighting_details 'calc w=1/[\s^2^(Fo^2^)+(0.0273P)^2^+3.7078P] where P=(Fo^2^+2Fc^2^)/3'
_refine_ls_weighting_scheme calc
_refine_ls_wR_factor_gt 0.0716
_refine_ls_wR_factor_ref 0.0778
_reflns_number_gt 5640
_reflns_number_total 7123
_reflns_threshold_expression >2sigma(I)
_cod_data_source_file c7dt03237d2.cif
_cod_data_source_block a
_cod_depositor_comments
;
The following automatic conversions were performed:

'_symmetry_cell_setting' value 'Monoclinic' changed to 'monoclinic'
according to
/home/data/users/saulius/crontab/automatic-downloads/rss-feeds/RSC/lib/dictionaries/cif_core.dic
dictionary named 'cif_core.dic' version 2.4.2 from 2011-04-26.

'_exptl_absorpt_correction_type' value 'Multi-scan' changed to
'multi-scan' according to
/home/data/users/saulius/crontab/automatic-downloads/rss-feeds/RSC/lib/dictionaries/cif_core.dic
dictionary named 'cif_core.dic' version 2.4.2 from 2011-04-26.

Automatic conversion script
Id: cif_fix_values 4973 2017-02-22 13:04:09Z antanas 
;
_cod_original_sg_symbol_H-M P21/n
_cod_database_code 7044410

loop_
_symmetry_equiv_pos_as_xyz
'x, y, z'
'-x+1/2, y+1/2, -z+1/2'
'-x, -y, -z'
'x-1/2, -y-1/2, z-1/2'

loop_
_atom_site_label
_atom_site_type_symbol
_atom_site_fract_x
_atom_site_fract_y
_atom_site_fract_z
_atom_site_U_iso_or_equiv
_atom_site_adp_type
_atom_site_occupancy
_atom_site_symmetry_multiplicity
_atom_site_calc_flag
_atom_site_refinement_flags
Pb1 Pb 0.67408(2) 0.972557(18) 0.484662(17) 0.04080(8) Uani 1 1 d .
Pb2 Pb 1.0000 1.0000 0.5000 0.04232(11) Uani 1 2 d S
Cu1 Cu 0.68693(7) 0.67777(6) 0.45132(5) 0.0396(2) Uani 1 1 d .
I1 I 0.53785(4) 0.79966(3) 0.39598(3) 0.04703(13) Uani 1 1 d .
I2 I 0.43639(4) 1.05652(4) 0.36546(3) 0.05386(14) Uani 1 1 d .
I3 I 0.78019(4) 0.94922(4) 0.33718(3) 0.04910(14) Uani 1 1 d .
I4 I 0.83448(5) 1.14190(3) 0.54262(3) 0.06406(17) Uani 1 1 d .
I5 I 0.89734(4) 0.87405(3) 0.61102(3) 0.04969(13) Uani 1 1 d .
N1 N 0.7423(5) 0.6893(3) 0.3533(4) 0.0387(13) Uani 1 1 d .
N2 N 0.8542(4) 0.6467(4) 0.5227(4) 0.0393(13) Uani 1 1 d .
N3 N 0.6321(4) 0.5448(4) 0.4196(3) 0.0351(12) Uani 1 1 d .
N4 N 0.6561(5) 0.6470(4) 0.5589(3) 0.0383(13) Uani 1 1 d .
C1 C 0.6837(7) 0.7091(5) 0.2690(5) 0.054(2) Uani 1 1 d .
H1A H 0.6094 0.7246 0.2518 0.065 Uiso 1 1 calc R
C2 C 0.7327(8) 0.7068(5) 0.2057(5) 0.056(2) Uani 1 1 d .
H2A H 0.6910 0.7218 0.1471 0.067 Uiso 1 1 calc R
C3 C 0.8395(8) 0.6832(5) 0.2290(6) 0.061(2) Uani 1 1 d .
H3A H 0.8709 0.6809 0.1864 0.073 Uiso 1 1 calc R
C4 C 0.9032(7) 0.6622(5) 0.3169(5) 0.0489(19) Uani 1 1 d .
C5 C 0.8494(6) 0.6651(4) 0.3772(5) 0.0392(16) Uani 1 1 d .
C6 C 1.0159(8) 0.6367(6) 0.3476(7) 0.070(3) Uani 1 1 d .
H6A H 1.0524 0.6342 0.3084 0.084 Uiso 1 1 calc R
C7 C 1.0698(7) 0.6161(6) 0.4329(8) 0.077(3) Uani 1 1 d .
H7A H 1.1436 0.5991 0.4511 0.092 Uiso 1 1 calc R
C8 C 1.0215(6) 0.6187(5) 0.4969(6) 0.054(2) Uani 1 1 d .
C9 C 0.9096(5) 0.6430(4) 0.4679(5) 0.0387(16) Uani 1 1 d .
C10 C 1.0735(7) 0.5975(6) 0.5878(6) 0.068(3) Uani 1 1 d .
H10A H 1.1474 0.5800 0.6103 0.081 Uiso 1 1 calc R
C11 C 1.0181(7) 0.6022(6) 0.6415(6) 0.059(2) Uani 1 1 d .
H11A H 1.0532 0.5892 0.7015 0.071 Uiso 1 1 calc R
C12 C 0.9068(6) 0.6268(5) 0.6068(5) 0.051(2) Uani 1 1 d .
H12A H 0.8682 0.6293 0.6446 0.062 Uiso 1 1 calc R
C13 C 0.6167(6) 0.4944(5) 0.3499(5) 0.0475(18) Uani 1 1 d .
H13A H 0.6129 0.5206 0.2973 0.057 Uiso 1 1 calc R
C14 C 0.6059(6) 0.4039(5) 0.3514(5) 0.0512(19) Uani 1 1 d .
H14A H 0.5917 0.3718 0.2998 0.061 Uiso 1 1 calc R
C15 C 0.6161(6) 0.3629(5) 0.4277(6) 0.052(2) Uani 1 1 d .
H15A H 0.6130 0.3025 0.4302 0.062 Uiso 1 1 calc R
C16 C 0.6316(5) 0.4146(5) 0.5035(5) 0.0394(16) Uani 1 1 d .
C17 C 0.6370(5) 0.5037(4) 0.4954(4) 0.0349(15) Uani 1 1 d .
C18 C 0.6429(6) 0.3782(5) 0.5881(6) 0.052(2) Uani 1 1 d .
H18A H 0.6417 0.3181 0.5947 0.063 Uiso 1 1 calc R
C19 C 0.6552(6) 0.4299(5) 0.6568(5) 0.054(2) Uani 1 1 d .
H19A H 0.6608 0.4047 0.7103 0.065 Uiso 1 1 calc R
C20 C 0.6601(5) 0.5233(5) 0.6512(5) 0.0432(17) Uani 1 1 d .
C21 C 0.6502(5) 0.5595(4) 0.5693(4) 0.0345(15) Uani 1 1 d .
C22 C 0.6708(7) 0.5796(6) 0.7194(5) 0.058(2) Uani 1 1 d .
H22A H 0.6756 0.5576 0.7740 0.070 Uiso 1 1 calc R
C23 C 0.6745(6) 0.6657(6) 0.7084(5) 0.055(2) Uani 1 1 d .
H23A H 0.6830 0.7031 0.7556 0.066 Uiso 1 1 calc R
C24 C 0.6654(6) 0.7003(5) 0.6255(5) 0.0489(18) Uani 1 1 d .
H24A H 0.6659 0.7603 0.6177 0.059 Uiso 1 1 calc R

loop_
_atom_site_aniso_label
_atom_site_aniso_U_11
_atom_site_aniso_U_22
_atom_site_aniso_U_33
_atom_site_aniso_U_23
_atom_site_aniso_U_13
_atom_site_aniso_U_12
Pb1 0.04244(16) 0.04335(16) 0.03906(15) 0.00182(11) 0.01822(13) -0.00140(12)
Pb2 0.0403(2) 0.0512(2) 0.0348(2) -0.00439(16) 0.01348(17) -0.01221(18)
Cu1 0.0404(5) 0.0433(5) 0.0393(4) 0.0053(4) 0.0199(4) 0.0051(4)
I1 0.0389(3) 0.0376(2) 0.0644(3) 0.0043(2) 0.0194(2) 0.0007(2)
I2 0.0532(3) 0.0697(3) 0.0451(3) 0.0158(2) 0.0259(2) 0.0208(3)
I3 0.0456(3) 0.0705(3) 0.0316(2) -0.0106(2) 0.0152(2) -0.0215(2)
I4 0.1056(5) 0.0423(3) 0.0503(3) -0.0065(2) 0.0363(3) -0.0148(3)
I5 0.0478(3) 0.0523(3) 0.0490(3) 0.0118(2) 0.0184(2) 0.0037(2)
N1 0.044(3) 0.035(3) 0.041(3) 0.005(2) 0.020(3) 0.003(3)
N2 0.031(3) 0.044(3) 0.041(3) -0.004(3) 0.011(3) -0.002(3)
N3 0.032(3) 0.039(3) 0.035(3) -0.003(2) 0.013(2) 0.003(2)
N4 0.045(3) 0.043(3) 0.031(3) -0.001(2) 0.019(3) -0.002(3)
C1 0.074(6) 0.044(4) 0.046(4) 0.008(3) 0.026(4) 0.005(4)
C2 0.089(7) 0.047(5) 0.037(4) 0.003(3) 0.031(4) 0.005(4)
C3 0.099(7) 0.043(5) 0.071(6) -0.012(4) 0.065(5) -0.007(5)
C4 0.060(5) 0.045(4) 0.054(5) -0.015(3) 0.035(4) -0.015(4)
C5 0.042(4) 0.032(4) 0.051(4) -0.012(3) 0.027(3) -0.015(3)
C6 0.064(6) 0.085(7) 0.086(7) -0.030(5) 0.058(6) -0.013(5)
C7 0.042(5) 0.077(7) 0.125(9) -0.031(6) 0.048(6) -0.010(5)
C8 0.038(4) 0.049(5) 0.078(6) -0.027(4) 0.025(4) -0.015(4)
C9 0.031(4) 0.034(4) 0.054(4) -0.012(3) 0.020(3) -0.006(3)
C10 0.038(5) 0.071(6) 0.074(6) -0.018(5) -0.002(5) 0.001(4)
C11 0.047(5) 0.067(6) 0.050(5) -0.003(4) 0.003(4) -0.002(4)
C12 0.035(4) 0.065(5) 0.047(5) -0.005(4) 0.007(4) 0.002(4)
C13 0.044(4) 0.054(5) 0.051(4) -0.005(4) 0.025(4) 0.001(4)
C14 0.051(5) 0.047(4) 0.058(5) -0.015(4) 0.023(4) -0.002(4)
C15 0.036(4) 0.038(4) 0.084(6) -0.004(4) 0.026(4) 0.001(3)
C16 0.024(3) 0.044(4) 0.051(4) 0.005(3) 0.015(3) 0.002(3)
C17 0.020(3) 0.042(4) 0.044(4) 0.005(3) 0.014(3) 0.001(3)
C18 0.034(4) 0.046(4) 0.080(6) 0.018(4) 0.025(4) -0.004(3)
C19 0.049(5) 0.060(5) 0.057(5) 0.025(4) 0.024(4) -0.001(4)
C20 0.030(4) 0.058(5) 0.045(4) 0.010(3) 0.019(3) 0.001(3)
C21 0.024(3) 0.045(4) 0.036(4) 0.006(3) 0.013(3) 0.002(3)
C22 0.057(5) 0.082(6) 0.046(5) 0.016(4) 0.031(4) 0.008(5)
C23 0.058(5) 0.072(6) 0.039(4) -0.005(4) 0.022(4) -0.003(4)
C24 0.047(4) 0.056(5) 0.051(4) -0.010(4) 0.027(4) -0.001(4)

loop_
_atom_type_symbol
_atom_type_description
_atom_type_scat_dispersion_real
_atom_type_scat_dispersion_imag
_atom_type_scat_source
C C 0.0033 0.0016 'International Tables Vol C Tables 4.2.6.8 and 6.1.1.4'
H H 0.0000 0.0000 'International Tables Vol C Tables 4.2.6.8 and 6.1.1.4'
N N 0.0061 0.0033 'International Tables Vol C Tables 4.2.6.8 and 6.1.1.4'
Cu Cu 0.3201 1.2651 'International Tables Vol C Tables 4.2.6.8 and 6.1.1.4'
I I -0.4742 1.8119 'International Tables Vol C Tables 4.2.6.8 and 6.1.1.4'
Pb Pb -3.3944 10.1111 'International Tables Vol C Tables 4.2.6.8 and 6.1.1.4'

loop_
_geom_angle_atom_site_label_1
_geom_angle_atom_site_label_2
_geom_angle_atom_site_label_3
_geom_angle
_geom_angle_site_symmetry_1
_geom_angle_site_symmetry_3
I3 Pb1 I1 83.837(15) . .
I3 Pb1 I5 83.433(15) . .
I1 Pb1 I5 96.330(15) . .
I3 Pb1 I2 100.417(15) . .
I1 Pb1 I2 79.592(15) . .
I5 Pb1 I2 173.980(17) . .
I3 Pb1 I4 83.959(15) . .
I1 Pb1 I4 167.796(17) . .
I5 Pb1 I4 82.215(16) . .
I2 Pb1 I4 102.709(18) . .
I3 Pb1 I2 165.820(17) . 3_676
I1 Pb1 I2 84.235(16) . 3_676
I5 Pb1 I2 90.293(14) . 3_676
I2 Pb1 I2 84.914(14) . 3_676
I4 Pb1 I2 107.847(16) . 3_676
I3 Pb2 I3 180.0 3_776 .
I3 Pb2 I5 96.427(13) 3_776 .
I3 Pb2 I5 83.573(13) . .
I3 Pb2 I5 83.573(13) 3_776 3_776
I3 Pb2 I5 96.427(12) . 3_776
I5 Pb2 I5 180.000(15) . 3_776
I3 Pb2 I4 96.659(14) 3_776 .
I3 Pb2 I4 83.341(14) . .
I5 Pb2 I4 80.657(14) . .
I5 Pb2 I4 99.343(14) 3_776 .
I3 Pb2 I4 83.341(14) 3_776 3_776
I3 Pb2 I4 96.659(14) . 3_776
I5 Pb2 I4 99.343(14) . 3_776
I5 Pb2 I4 80.657(14) 3_776 3_776
I4 Pb2 I4 180.0 . 3_776
N1 Cu1 N4 167.9(2) . .
N1 Cu1 N2 81.3(2) . .
N4 Cu1 N2 88.4(2) . .
N1 Cu1 N3 94.5(2) . .
N4 Cu1 N3 80.1(2) . .
N2 Cu1 N3 95.6(2) . .
N1 Cu1 I1 96.21(16) . .
N4 Cu1 I1 95.87(17) . .
N2 Cu1 I1 146.90(16) . .
N3 Cu1 I1 117.49(14) . .
Cu1 I1 Pb1 103.04(2) . .
Pb1 I2 Pb1 95.086(14) . 3_676
Pb2 I3 Pb1 81.693(12) . .
Pb1 I4 Pb2 79.108(13) . .
Pb1 I5 Pb2 80.133(12) . .
C1 N1 C5 119.1(6) . .
C1 N1 Cu1 127.4(5) . .
C5 N1 Cu1 113.1(4) . .
C12 N2 C9 118.9(6) . .
C12 N2 Cu1 130.6(5) . .
C9 N2 Cu1 110.4(4) . .
C13 N3 C17 116.5(6) . .
C13 N3 Cu1 133.3(5) . .
C17 N3 Cu1 108.8(4) . .
C24 N4 C21 119.9(6) . .
C24 N4 Cu1 125.9(5) . .
C21 N4 Cu1 112.4(4) . .
N1 C1 C2 120.7(8) . .
N1 C1 H1A 119.7 . .
C2 C1 H1A 119.7 . .
C3 C2 C1 120.6(7) . .
C3 C2 H2A 119.7 . .
C1 C2 H2A 119.7 . .
C2 C3 C4 120.1(7) . .
C2 C3 H3A 120.0 . .
C4 C3 H3A 120.0 . .
C3 C4 C5 116.7(7) . .
C3 C4 C6 124.1(8) . .
C5 C4 C6 119.1(7) . .
N1 C5 C4 122.8(7) . .
N1 C5 C9 117.8(6) . .
C4 C5 C9 119.5(7) . .
C7 C6 C4 119.9(8) . .
C7 C6 H6A 120.1 . .
C4 C6 H6A 120.1 . .
C6 C7 C8 123.9(8) . .
C6 C7 H7A 118.1 . .
C8 C7 H7A 118.1 . .
C9 C8 C7 117.3(8) . .
C9 C8 C10 116.0(8) . .
C7 C8 C10 126.7(8) . .
N2 C9 C8 122.6(7) . .
N2 C9 C5 117.0(6) . .
C8 C9 C5 120.4(7) . .
C11 C10 C8 120.8(8) . .
C11 C10 H10A 119.6 . .
C8 C10 H10A 119.6 . .
C10 C11 C12 119.2(8) . .
C10 C11 H11A 120.4 . .
C12 C11 H11A 120.4 . .
N2 C12 C11 122.4(8) . .
N2 C12 H12A 118.8 . .
C11 C12 H12A 118.8 . .
N3 C13 C14 123.2(7) . .
N3 C13 H13A 118.4 . .
C14 C13 H13A 118.4 . .
C15 C14 C13 120.2(7) . .
C15 C14 H14A 119.9 . .
C13 C14 H14A 119.9 . .
C14 C15 C16 118.2(7) . .
C14 C15 H15A 120.9 . .
C16 C15 H15A 120.9 . .
C17 C16 C15 117.8(7) . .
C17 C16 C18 119.1(7) . .
C15 C16 C18 123.1(7) . .
N3 C17 C16 124.0(6) . .
N3 C17 C21 115.6(6) . .
C16 C17 C21 120.4(6) . .
C19 C18 C16 120.6(7) . .
C19 C18 H18A 119.7 . .
C16 C18 H18A 119.7 . .
C18 C19 C20 122.3(7) . .
C18 C19 H19A 118.9 . .
C20 C19 H19A 118.9 . .
C22 C20 C21 117.7(7) . .
C22 C20 C19 124.7(7) . .
C21 C20 C19 117.6(7) . .
N4 C21 C20 121.3(6) . .
N4 C21 C17 118.7(6) . .
C20 C21 C17 120.0(6) . .
C23 C22 C20 120.8(7) . .
C23 C22 H22A 119.6 . .
C20 C22 H22A 119.6 . .
C22 C23 C24 120.3(8) . .
C22 C23 H23A 119.9 . .
C24 C23 H23A 119.9 . .
N4 C24 C23 119.9(7) . .
N4 C24 H24A 120.0 . .
C23 C24 H24A 120.0 . .

loop_
_geom_bond_atom_site_label_1
_geom_bond_atom_site_label_2
_geom_bond_distance
_geom_bond_site_symmetry_2
Pb1 I3 3.2114(6) .
Pb1 I1 3.2132(6) .
Pb1 I5 3.2300(6) .
Pb1 I2 3.2326(6) .
Pb1 I4 3.2414(6) .
Pb1 I2 3.2981(6) 3_676
Pb2 I3 3.1739(5) 3_776
Pb2 I3 3.1739(5) .
Pb2 I5 3.2580(5) .
Pb2 I5 3.2580(5) 3_776
Pb2 I4 3.3161(6) .
Pb2 I4 3.3161(6) 3_776
Cu1 N1 1.992(6) .
Cu1 N4 1.995(5) .
Cu1 N2 2.098(5) .
Cu1 N3 2.158(5) .
Cu1 I1 2.5980(9) .
I2 Pb1 3.2981(6) 3_676
N1 C1 1.328(9) .
N1 C5 1.350(8) .
N2 C12 1.313(9) .
N2 C9 1.344(8) .
N3 C13 1.324(8) .
N3 C17 1.364(8) .
N4 C24 1.326(8) .
N4 C21 1.359(8) .
C1 C2 1.403(11) .
C1 H1A 0.9300 .
C2 C3 1.344(11) .
C2 H2A 0.9300 .
C3 C4 1.393(11) .
C3 H3A 0.9300 .
C4 C5 1.405(9) .
C4 C6 1.415(11) .
C5 C9 1.426(10) .
C6 C7 1.335(13) .
C6 H6A 0.9300 .
C7 C8 1.406(12) .
C7 H7A 0.9300 .
C8 C9 1.401(10) .
C8 C10 1.412(12) .
C10 C11 1.330(12) .
C10 H10A 0.9300 .
C11 C12 1.394(10) .
C11 H11A 0.9300 .
C12 H12A 0.9300 .
C13 C14 1.397(10) .
C13 H13A 0.9300 .
C14 C15 1.353(11) .
C14 H14A 0.9300 .
C15 C16 1.416(10) .
C15 H15A 0.9300 .
C16 C17 1.379(9) .
C16 C18 1.439(10) .
C17 C21 1.433(9) .
C18 C19 1.330(11) .
C18 H18A 0.9300 .
C19 C20 1.440(11) .
C19 H19A 0.9300 .
C20 C22 1.371(11) .
C20 C21 1.405(9) .
C22 C23 1.336(12) .
C22 H22A 0.9300 .
C23 C24 1.412(10) .
C23 H23A 0.9300 .
C24 H24A 0.9300 .
